data_7114674
loop_
_publ_author_name
'Xu, Zhiqiang'
'Thompson, Laurence K.'
'Miller, David O.'

_publ_section_title
;
 A self-assembled novel octanuclear Cu(ii) &#x2018;pin-wheel&#x2019;
 cluster exhibiting ferromagnetic coupling
;
_journal_issue 13
_journal_name_full 'Chemical Communications'
_journal_page_first 1170
_journal_paper_doi 10.1039/b101966j
_journal_year 2001
_chemical_formula_sum 'C44 H52.5 Cu4.63 Gd N27.25 O31.63'
_chemical_formula_weight 1920.26
_chemical_name_systematic
; 
? 
;
_space_group_IT_number 15
_symmetry_space_group_name_Hall '-C 2yc'
_symmetry_space_group_name_H-M 'C 1 2/c 1'
_atom_sites_solution_hydrogens geom
_atom_sites_solution_primary direct
_atom_sites_solution_secondary difmap
_audit_creation_method SHELXL-97
_cell_angle_alpha 90.00
_cell_angle_beta 90.2820(10)
_cell_angle_gamma 90.00
_cell_formula_units_Z 8
_cell_length_a 26.6469(14)
_cell_length_b 18.1576(9)
_cell_length_c 30.4233(16)
_cell_measurement_temperature 193(2)
_cell_volume 14719.9(13)
_computing_structure_refinement 'SHELXL-97 (Sheldrick, 1997)'
_computing_structure_solution 'SHELXS-97 (Sheldrick, 1990)'
_diffrn_ambient_temperature 193(2)
_diffrn_measured_fraction_theta_full 0.999
_diffrn_measured_fraction_theta_max 0.999
_diffrn_radiation_monochromator graphite
_diffrn_radiation_source 'fine-focus sealed tube'
_diffrn_radiation_type MoK\a
_diffrn_radiation_wavelength 0.71073
_diffrn_reflns_av_R_equivalents 0.0413
_diffrn_reflns_av_sigmaI/netI 0.0547
_diffrn_reflns_limit_h_max 33
_diffrn_reflns_limit_h_min -32
_diffrn_reflns_limit_k_max 22
_diffrn_reflns_limit_k_min -10
_diffrn_reflns_limit_l_max 38
_diffrn_reflns_limit_l_min -33
_diffrn_reflns_number 35992
_diffrn_reflns_theta_full 26.39
_diffrn_reflns_theta_max 26.39
_diffrn_reflns_theta_min 1.34
_exptl_absorpt_coefficient_mu 2.302
_exptl_absorpt_correction_T_max 0.6560
_exptl_absorpt_correction_T_min 0.4595
_exptl_absorpt_process_details SADABS
_exptl_crystal_density_diffrn 1.733
_exptl_crystal_density_method 'not measured'
_exptl_crystal_F_000 7667
_exptl_crystal_size_max 0.40
_exptl_crystal_size_mid 0.30
_exptl_crystal_size_min 0.20
_refine_diff_density_max 1.543
_refine_diff_density_min -0.974
_refine_diff_density_rms 0.164
_refine_ls_extinction_coef 0.000065(16)
_refine_ls_extinction_expression Fc^*^=kFc[1+0.001xFc^2^\l^3^/sin(2\q)]^-1/4^
_refine_ls_extinction_method SHELXL
_refine_ls_goodness_of_fit_ref 1.050
_refine_ls_hydrogen_treatment mixed
_refine_ls_matrix_type full
_refine_ls_number_parameters 954
_refine_ls_number_reflns 15062
_refine_ls_number_restraints 0
_refine_ls_restrained_S_all 1.050
_refine_ls_R_factor_all 0.0845
_refine_ls_R_factor_gt 0.0568
_refine_ls_shift/su_max 0.002
_refine_ls_shift/su_mean 0.000
_refine_ls_structure_factor_coef Fsqd
_refine_ls_weighting_details 'calc w=1/[\s^2^(Fo^2^)+(0.0969P)^2^+92.4026P] where P=(Fo^2^+2Fc^2^)/3'
_refine_ls_weighting_scheme calc
_refine_ls_wR_factor_gt 0.1631
_refine_ls_wR_factor_ref 0.1783
_reflns_number_gt 10976
_reflns_number_total 15062
_reflns_threshold_expression >2sigma(I)
_cod_data_source_file b101966j.txt
_cod_data_source_block X845
_cod_original_formula_sum 'C44 H52.50 Cu4.63 Gd N27.25 O31.63'
_cod_database_code 7114674

loop_
_symmetry_equiv_pos_as_xyz
'x, y, z'
'-x, y, -z+1/2'
'x+1/2, y+1/2, z'
'-x+1/2, y+1/2, -z+1/2'
'-x, -y, -z'
'x, -y, z-1/2'
'-x+1/2, -y+1/2, -z'
'x+1/2, -y+1/2, z-1/2'

loop_
_atom_site_label
_atom_site_type_symbol
_atom_site_fract_x
_atom_site_fract_y
_atom_site_fract_z
_atom_site_U_iso_or_equiv
_atom_site_adp_type
_atom_site_occupancy
_atom_site_symmetry_multiplicity
_atom_site_calc_flag
_atom_site_refinement_flags
Gd1 Gd 0.219127(12) 0.945516(18) 0.024114(11) 0.02981(11) Uani 1 1 d .
Cu1 Cu 0.53207(3) 1.25628(4) -0.16356(3) 0.02734(19) Uani 1 1 d .
Cu2 Cu 0.39416(3) 1.25813(4) -0.21916(3) 0.02640(18) Uani 1 1 d .
Cu3 Cu 0.26223(3) 1.22173(4) -0.28132(3) 0.0329(2) Uani 1 1 d .
Cu4 Cu 0.45677(3) 1.28039(5) -0.04533(3) 0.0374(2) Uani 1 1 d .
Cu5 Cu -0.01812(6) 0.73864(7) 0.23995(5) 0.0446(4) Uani 0.65 1 d P
O1 O 0.46894(16) 1.2979(2) -0.19093(15) 0.0298(10) Uani 1 1 d .
O2 O 0.32065(17) 1.2779(2) -0.25985(16) 0.0334(11) Uani 1 1 d .
O3 O 0.48716(18) 1.2310(3) -0.09689(16) 0.0353(11) Uani 1 1 d .
O4 O 0.43163(16) 1.2174(2) -0.27177(14) 0.0281(10) Uani 1 1 d .
O5 O 0.2254(3) 1.2136(3) -0.2164(2) 0.073(2) Uani 1 1 d .
O6 O 0.5233(2) 1.2752(4) -0.0011(2) 0.0655(18) Uani 1 1 d .
O7 O 0.2632(2) 0.9578(3) 0.09976(18) 0.0463(13) Uani 1 1 d .
O8 O 0.1914(2) 1.0100(3) 0.09215(17) 0.0456(13) Uani 1 1 d .
O9 O 0.2334(3) 1.0251(3) 0.15219(19) 0.0652(18) Uani 1 1 d .
O10 O 0.20195(19) 0.8165(3) -0.00150(16) 0.0388(11) Uani 1 1 d .
O11 O 0.20677(19) 0.8327(3) 0.06847(16) 0.0368(11) Uani 1 1 d .
O12 O 0.1890(2) 0.7241(3) 0.04249(18) 0.0431(12) Uani 1 1 d .
O13 O 0.14927(19) 0.9518(3) -0.03321(17) 0.0434(12) Uani 1 1 d .
O14 O 0.1272(2) 0.9374(4) 0.03408(19) 0.0533(15) Uani 1 1 d .
O15 O 0.0703(2) 0.9568(4) -0.0160(2) 0.0699(19) Uani 1 1 d .
O16 O 0.2725(2) 1.0576(3) 0.02858(18) 0.0441(12) Uani 1 1 d .
O17 O 0.1971(2) 1.0750(3) 0.00491(18) 0.0483(14) Uani 1 1 d .
O18 O 0.2496(3) 1.1660(3) 0.0059(2) 0.0643(18) Uani 1 1 d .
O19 O 0.0155(7) 0.8362(10) 0.1993(6) 0.126(5) Uiso 0.65 1 d P
O20 O -0.0509(13) 0.8404(19) 0.2153(12) 0.251(14) Uiso 0.65 1 d P
O21 O -0.0420(7) 0.9050(11) 0.1657(6) 0.125(6) Uiso 0.65 1 d P
O22 O -0.0548(9) 0.6350(14) 0.2513(9) 0.184(9) Uiso 0.65 1 d P
O23 O -0.0433(6) 0.6759(10) 0.3031(6) 0.127(5) Uiso 0.65 1 d P
O24 O -0.0943(6) 0.5913(10) 0.2904(5) 0.113(5) Uiso 0.65 1 d P
O25 O 0.0880(4) 0.5541(7) 0.0352(3) 0.131(4) Uani 1 1 d .
O26 O 0.0993(3) 0.5888(4) 0.1016(2) 0.072(2) Uani 1 1 d .
O27 O 0.1507(2) 0.5124(3) 0.0726(2) 0.0562(15) Uani 1 1 d .
O28 O 0.69754(19) 1.5168(3) -0.11757(17) 0.0425(12) Uani 1 1 d .
O29 O 0.6863(2) 1.5981(3) -0.16835(18) 0.0489(14) Uani 1 1 d .
O30 O 0.7587(2) 1.5444(3) -0.1611(2) 0.0579(16) Uani 1 1 d .
O31 O 0.25088(19) 0.9591(3) -0.04941(17) 0.0436(12) Uani 1 1 d .
O32 O 0.30077(18) 0.8896(3) 0.02046(16) 0.0401(12) Uani 1 1 d .
O33 O -0.1351 0.5582 0.1180 0.086(9) Uiso 0.25 1 d P
O34 O 0.0084 0.6774 0.0683 0.123(7) Uiso 0.50 1 d P
O35 O 0.3851(3) 0.9407(5) 0.0587(3) 0.103(3) Uani 1 1 d .
N1 N 0.6026(2) 1.2570(3) -0.13577(18) 0.0288(12) Uani 1 1 d .
N2 N 0.5981(2) 1.4564(3) -0.1417(2) 0.0367(14) Uani 1 1 d .
N3 N 0.5451(2) 1.3599(3) -0.16174(18) 0.0292(12) Uani 1 1 d .
N4 N 0.5106(2) 1.4082(3) -0.17908(19) 0.0305(12) Uani 1 1 d .
N5 N 0.39343(19) 1.3669(3) -0.23092(17) 0.0256(11) Uani 1 1 d .
N6 N 0.2762(2) 1.3762(3) -0.28870(19) 0.0318(12) Uani 1 1 d .
N7 N 0.2446(2) 1.3182(3) -0.29957(19) 0.0334(13) Uani 1 1 d .
N8 N 0.1957(2) 1.3920(3) -0.3461(2) 0.0432(16) Uani 1 1 d .
N9 N 0.2008(2) 1.1986(3) -0.3180(2) 0.0349(13) Uani 1 1 d .
N10 N 0.51902(19) 1.1469(3) -0.16437(17) 0.0258(11) Uani 1 1 d .
N11 N 0.4428(2) 1.1308(3) -0.0690(2) 0.0399(14) Uani 1 1 d .
N12 N 0.4290(2) 1.1846(3) -0.0391(2) 0.0394(14) Uani 1 1 d .
N13 N 0.3705(3) 1.1086(4) -0.0047(2) 0.0570(19) Uani 1 1 d .
N14 N 0.4106(2) 1.2982(4) 0.0068(2) 0.0423(15) Uani 1 1 d .
N15 N 0.4168(2) 1.1071(3) -0.23574(17) 0.0277(11) Uani 1 1 d .
N16 N 0.3933(2) 1.1558(3) -0.20679(17) 0.0278(11) Uani 1 1 d .
N17 N 0.3721(2) 1.0591(3) -0.16015(19) 0.0344(13) Uani 1 1 d .
N18 N 0.3558(2) 1.2573(3) -0.16041(19) 0.0335(13) Uani 1 1 d .
N19 N 0.2892(2) 1.1218(3) -0.2756(2) 0.0421(15) Uani 1 1 d .
N20 N 0.4684(3) 1.3821(4) -0.0634(2) 0.0493(17) Uani 1 1 d .
N21 N 0.2304(3) 0.9986(3) 0.1159(2) 0.0470(17) Uani 1 1 d .
N22 N 0.1991(2) 0.7896(3) 0.0367(2) 0.0331(13) Uani 1 1 d .
N23 N 0.1146(2) 0.9482(4) -0.0062(2) 0.0442(16) Uani 1 1 d .
N24 N 0.2397(3) 1.1016(4) 0.0125(2) 0.0423(15) Uani 1 1 d .
N25 N -0.0285(10) 0.8666(15) 0.1844(9) 0.139(8) Uiso 0.65 1 d P
N26 N -0.0707(7) 0.6343(10) 0.2785(6) 0.090(5) Uiso 0.65 1 d P
N27 N 0.1142(3) 0.5550(4) 0.0687(2) 0.0508(17) Uani 1 1 d .
N28 N 0.7149(2) 1.5536(3) -0.1492(2) 0.0341(13) Uani 1 1 d .
C1 C 0.6326(3) 1.1994(4) -0.1268(2) 0.0348(15) Uani 1 1 d .
C2 C 0.6810(3) 1.2076(4) -0.1121(2) 0.0358(16) Uani 1 1 d .
C3 C 0.6997(3) 1.2768(4) -0.1049(2) 0.0348(15) Uani 1 1 d .
C4 C 0.6692(3) 1.3380(4) -0.1145(2) 0.0343(15) Uani 1 1 d .
C5 C 0.6214(2) 1.3253(3) -0.1304(2) 0.0265(13) Uani 1 1 d .
C6 C 0.5867(2) 1.3847(4) -0.1449(2) 0.0302(14) Uani 1 1 d .
C7 C 0.4729(3) 1.3681(4) -0.1940(2) 0.0304(14) Uani 1 1 d .
C8 C 0.4310(2) 1.4087(3) -0.2164(2) 0.0263(13) Uani 1 1 d .
C9 C 0.4312(3) 1.4847(4) -0.2227(2) 0.0333(15) Uani 1 1 d .
C10 C 0.3917(3) 1.5175(3) -0.2436(2) 0.0325(15) Uani 1 1 d .
C11 C 0.3522(3) 1.4737(4) -0.2582(2) 0.0339(15) Uani 1 1 d .
C12 C 0.3542(2) 1.3987(3) -0.2518(2) 0.0260(13) Uani 1 1 d .
C13 C 0.3145(2) 1.3473(4) -0.2676(2) 0.0298(14) Uani 1 1 d .
C14 C 0.2068(3) 1.3289(4) -0.3266(2) 0.0334(15) Uani 1 1 d .
C15 C 0.1790(3) 1.2602(4) -0.3358(2) 0.0340(15) Uani 1 1 d .
C16 C 0.1351(3) 1.2548(4) -0.3599(3) 0.0394(17) Uani 1 1 d .
C17 C 0.1131(3) 1.1882(5) -0.3665(3) 0.0462(19) Uani 1 1 d .
C18 C 0.1351(3) 1.1252(5) -0.3488(3) 0.0467(19) Uani 1 1 d .
C19 C 0.1793(3) 1.1333(4) -0.3251(3) 0.0404(17) Uani 1 1 d .
C20 C 0.5385(2) 1.1051(3) -0.1970(2) 0.0263(13) Uani 1 1 d .
C21 C 0.5336(3) 1.0299(4) -0.1977(2) 0.0335(15) Uani 1 1 d .
C22 C 0.5087(3) 0.9960(4) -0.1636(3) 0.0426(18) Uani 1 1 d .
C23 C 0.4889(3) 1.0379(4) -0.1304(2) 0.0367(16) Uani 1 1 d .
C24 C 0.4947(2) 1.1131(4) -0.1315(2) 0.0304(14) Uani 1 1 d .
C25 C 0.4738(3) 1.1613(4) -0.0969(2) 0.0329(15) Uani 1 1 d .
C26 C 0.3944(3) 1.1719(5) -0.0100(3) 0.0441(18) Uani 1 1 d .
C27 C 0.3848(3) 1.2368(4) 0.0192(3) 0.0434(18) Uani 1 1 d .
C28 C 0.3548(4) 1.2368(5) 0.0553(3) 0.058(2) Uani 1 1 d .
C29 C 0.3513(4) 1.3010(6) 0.0799(3) 0.067(3) Uani 1 1 d .
C30 C 0.3763(4) 1.3619(6) 0.0676(3) 0.061(3) Uani 1 1 d .
C31 C 0.4066(3) 1.3587(5) 0.0306(3) 0.052(2) Uani 1 1 d .
C32 C 0.4345(2) 1.1476(4) -0.2673(2) 0.0299(14) Uani 1 1 d .
C33 C 0.3727(2) 1.1295(3) -0.1716(2) 0.0291(14) Uani 1 1 d .
C34 C 0.3484(2) 1.1882(4) -0.1444(2) 0.0291(14) Uani 1 1 d .
C35 C 0.3221(3) 1.1753(4) -0.1065(3) 0.0434(18) Uani 1 1 d .
C36 C 0.3024(4) 1.2343(5) -0.0837(3) 0.066(3) Uani 1 1 d .
C37 C 0.3103(5) 1.3037(5) -0.0998(3) 0.074(3) Uani 1 1 d .
C38 C 0.3366(4) 1.3130(4) -0.1386(3) 0.052(2) Uani 1 1 d .
C39 C 0.3012(3) 1.0638(4) -0.2720(3) 0.0436(18) Uani 1 1 d .
C40 C 0.3176(4) 0.9865(5) -0.2667(4) 0.066(3) Uani 1 1 d .
C41 C 0.5712(4) 1.2630(7) -0.0157(5) 0.088(4) Uani 1 1 d .
C42 C 0.4732(3) 1.4406(5) -0.0733(3) 0.051(2) Uani 1 1 d .
C43 C 0.4806(4) 1.5177(5) -0.0861(4) 0.067(3) Uani 1 1 d .
C44 C 0.1914 1.2673 -0.2019 0.133 Uiso 1 1 d .
H1 H 0.6292 1.4712 -0.1290 0.044 Uiso 1 1 d .
H2 H 0.5752 1.4924 -0.1522 0.044 Uiso 1 1 d .
H3 H 0.2158 1.4343 -0.3408 0.052 Uiso 1 1 d .
H4 H 0.1677 1.3948 -0.3654 0.052 Uiso 1 1 d .
H5 H 0.3456 1.1042 0.0175 0.069 Uiso 1 1 d .
H6 H 0.3781 1.0678 -0.0229 0.069 Uiso 1 1 d .
H7 H 0.3560 1.0443 -0.1337 0.041 Uiso 1 1 d .
H8 H 0.3875 1.0232 -0.1784 0.041 Uiso 1 1 d .
H9 H 0.6196 1.1511 -0.1307 0.041 Uiso 1 1 d .
H10 H 0.7014 1.1655 -0.1069 0.043 Uiso 1 1 d .
H11 H 0.7328 1.2834 -0.0937 0.042 Uiso 1 1 d .
H12 H 0.6811 1.3869 -0.1102 0.041 Uiso 1 1 d .
H13 H 0.4587 1.5136 -0.2126 0.040 Uiso 1 1 d .
H14 H 0.3913 1.5691 -0.2481 0.039 Uiso 1 1 d .
H15 H 0.3241 1.4955 -0.2726 0.040 Uiso 1 1 d .
H16 H 0.1203 1.2980 -0.3719 0.047 Uiso 1 1 d .
H17 H 0.0826 1.1845 -0.3829 0.056 Uiso 1 1 d .
H18 H 0.1204 1.0779 -0.3533 0.056 Uiso 1 1 d .
H19 H 0.1947 1.0906 -0.3132 0.048 Uiso 1 1 d .
H20 H 0.5562 1.1289 -0.2201 0.032 Uiso 1 1 d .
H21 H 0.5470 1.0016 -0.2213 0.040 Uiso 1 1 d .
H22 H 0.5051 0.9439 -0.1632 0.051 Uiso 1 1 d .
H23 H 0.4717 1.0153 -0.1067 0.045 Uiso 1 1 d .
H24 H 0.3368 1.1939 0.0634 0.069 Uiso 1 1 d .
H25 H 0.3311 1.3022 0.1054 0.081 Uiso 1 1 d .
H26 H 0.3735 1.4063 0.0838 0.073 Uiso 1 1 d .
H27 H 0.4251 1.4013 0.0223 0.063 Uiso 1 1 d .
H28 H 0.3176 1.1265 -0.0960 0.051 Uiso 1 1 d .
H29 H 0.2840 1.2268 -0.0573 0.078 Uiso 1 1 d .
H30 H 0.2984 1.3457 -0.0843 0.087 Uiso 1 1 d .
H31 H 0.3407 1.3616 -0.1499 0.063 Uiso 1 1 d .
H32 H 0.3196 0.9747 -0.2365 0.080 Uiso 1 1 d .
H33 H 0.2943 0.9547 -0.2809 0.080 Uiso 1 1 d .
H34 H 0.3498 0.9804 -0.2798 0.080 Uiso 1 1 d .
H35 H 0.5930 1.2569 0.0090 0.106 Uiso 1 1 d .
H36 H 0.5719 1.2201 -0.0333 0.106 Uiso 1 1 d .
H37 H 0.5820 1.3043 -0.0324 0.106 Uiso 1 1 d .
H38 H 0.4841 1.5473 -0.0606 0.081 Uiso 1 1 d .
H39 H 0.5102 1.5218 -0.1035 0.081 Uiso 1 1 d .
H40 H 0.4525 1.5340 -0.1029 0.081 Uiso 1 1 d .
H41 H 0.2019 1.3143 -0.2121 0.475 Uiso 1 1 d .
H42 H 0.1589 1.2566 -0.2131 0.475 Uiso 1 1 d .
H43 H 0.3960 0.9848 0.0447 0.076 Uiso 1 1 d .
H44 H 0.4117 0.9047 0.0557 0.076 Uiso 1 1 d .
H45 H -0.1173 0.5940 0.1016 0.076 Uiso 0.25 1 d P
H46 H -0.1701 0.5643 0.1132 0.076 Uiso 0.25 1 d P
H47 H 0.1906 1.2674 -0.1707 0.475 Uiso 1 1 d .
H53 H 0.0283 0.6340 0.0692 0.076 Uiso 0.50 1 d P
H54 H 0.0070 0.6955 0.0390 0.076 Uiso 0.50 1 d P

loop_
_atom_site_aniso_label
_atom_site_aniso_U_11
_atom_site_aniso_U_22
_atom_site_aniso_U_33
_atom_site_aniso_U_23
_atom_site_aniso_U_13
_atom_site_aniso_U_12
Gd1 0.02943(19) 0.02995(18) 0.03005(19) 0.00211(13) -0.00092(12) 0.00115(13)
Cu1 0.0257(4) 0.0224(4) 0.0339(4) -0.0022(3) -0.0025(3) 0.0003(3)
Cu2 0.0299(4) 0.0217(4) 0.0276(4) 0.0020(3) 0.0010(3) 0.0027(3)
Cu3 0.0349(5) 0.0268(4) 0.0369(5) 0.0057(3) -0.0032(4) 0.0007(3)
Cu4 0.0360(5) 0.0366(5) 0.0397(5) -0.0098(4) 0.0013(4) 0.0009(4)
Cu5 0.0671(11) 0.0167(6) 0.0500(10) -0.0013(5) 0.0155(7) 0.0041(6)
O1 0.029(2) 0.021(2) 0.039(3) -0.0008(19) -0.006(2) 0.0023(18)
O2 0.032(3) 0.027(2) 0.041(3) 0.004(2) -0.009(2) 0.0044(19)
O3 0.036(3) 0.031(2) 0.040(3) -0.004(2) 0.005(2) 0.001(2)
O4 0.032(2) 0.019(2) 0.032(2) 0.0017(18) 0.0023(19) 0.0021(18)
O5 0.115(6) 0.046(4) 0.057(4) 0.007(3) 0.035(4) 0.001(4)
O6 0.038(3) 0.094(5) 0.064(4) -0.012(4) -0.007(3) 0.007(3)
O7 0.058(3) 0.041(3) 0.040(3) -0.005(2) -0.010(3) 0.014(3)
O8 0.052(3) 0.048(3) 0.037(3) -0.003(2) 0.002(2) 0.009(3)
O9 0.102(5) 0.056(4) 0.037(3) -0.014(3) -0.015(3) 0.014(4)
O10 0.043(3) 0.038(3) 0.035(3) -0.002(2) 0.002(2) -0.003(2)
O11 0.042(3) 0.035(3) 0.033(3) -0.005(2) -0.001(2) -0.001(2)
O12 0.049(3) 0.029(3) 0.052(3) 0.000(2) 0.008(2) 0.000(2)
O13 0.035(3) 0.055(3) 0.040(3) 0.007(2) 0.002(2) 0.002(2)
O14 0.034(3) 0.081(4) 0.045(3) -0.002(3) 0.002(2) 0.002(3)
O15 0.035(3) 0.085(5) 0.090(5) 0.003(4) -0.017(3) 0.006(3)
O16 0.044(3) 0.039(3) 0.048(3) 0.003(2) -0.003(2) -0.005(2)
O17 0.057(4) 0.038(3) 0.049(3) 0.006(2) 0.000(3) 0.007(3)
O18 0.098(5) 0.030(3) 0.066(4) 0.001(3) 0.028(4) -0.011(3)
O25 0.129(8) 0.207(12) 0.059(5) -0.007(6) -0.025(5) 0.039(8)
O26 0.069(4) 0.060(4) 0.088(5) -0.034(4) -0.007(4) 0.004(3)
O27 0.048(3) 0.049(3) 0.072(4) 0.006(3) 0.023(3) -0.004(3)
O28 0.044(3) 0.041(3) 0.042(3) 0.013(2) -0.005(2) -0.008(2)
O29 0.058(4) 0.039(3) 0.050(3) 0.010(3) -0.003(3) 0.011(3)
O30 0.039(3) 0.049(3) 0.086(5) -0.002(3) 0.016(3) -0.001(3)
O31 0.038(3) 0.058(3) 0.034(3) 0.003(2) 0.006(2) 0.002(2)
O32 0.037(3) 0.042(3) 0.041(3) -0.001(2) -0.004(2) 0.007(2)
O35 0.087(6) 0.111(7) 0.112(7) 0.048(5) -0.019(5) -0.025(5)
N1 0.030(3) 0.026(3) 0.030(3) 0.000(2) -0.002(2) 0.002(2)
N2 0.031(3) 0.029(3) 0.049(4) 0.002(3) -0.006(3) -0.001(2)
N3 0.027(3) 0.022(3) 0.038(3) -0.003(2) -0.004(2) 0.001(2)
N4 0.029(3) 0.022(3) 0.041(3) -0.004(2) -0.003(2) 0.003(2)
N5 0.024(3) 0.024(3) 0.028(3) -0.001(2) 0.000(2) 0.003(2)
N6 0.033(3) 0.027(3) 0.036(3) 0.004(2) -0.006(2) 0.000(2)
N7 0.030(3) 0.031(3) 0.039(3) 0.003(2) -0.006(2) 0.000(2)
N8 0.047(4) 0.029(3) 0.054(4) 0.008(3) -0.021(3) -0.005(3)
N9 0.034(3) 0.030(3) 0.041(3) 0.004(2) 0.002(3) -0.003(2)
N10 0.024(3) 0.026(3) 0.028(3) 0.000(2) 0.002(2) 0.000(2)
N11 0.040(3) 0.040(3) 0.039(3) -0.012(3) 0.014(3) -0.001(3)
N12 0.043(4) 0.037(3) 0.038(3) -0.006(3) 0.008(3) 0.001(3)
N13 0.067(5) 0.053(4) 0.051(4) -0.011(3) 0.029(4) -0.011(4)
N14 0.038(3) 0.053(4) 0.036(3) -0.012(3) -0.006(3) 0.012(3)
N15 0.031(3) 0.025(3) 0.027(3) 0.000(2) 0.006(2) 0.003(2)
N16 0.029(3) 0.026(3) 0.028(3) 0.002(2) 0.001(2) 0.003(2)
N17 0.040(3) 0.027(3) 0.037(3) 0.003(2) 0.015(3) 0.002(2)
N18 0.041(3) 0.029(3) 0.030(3) 0.001(2) 0.003(3) 0.006(2)
N19 0.047(4) 0.028(3) 0.052(4) 0.005(3) -0.007(3) 0.000(3)
N20 0.060(5) 0.036(4) 0.052(4) -0.008(3) 0.004(3) 0.002(3)
N21 0.072(5) 0.032(3) 0.038(4) 0.002(3) -0.007(3) -0.005(3)
N22 0.023(3) 0.037(3) 0.039(3) 0.001(3) 0.002(2) 0.003(2)
N23 0.034(4) 0.045(4) 0.053(4) -0.001(3) -0.010(3) 0.001(3)
N24 0.057(4) 0.041(4) 0.029(3) 0.004(3) 0.011(3) -0.006(3)
N27 0.052(4) 0.051(4) 0.049(4) 0.007(3) 0.004(3) -0.005(4)
N28 0.040(3) 0.023(3) 0.039(3) -0.006(2) -0.004(3) -0.006(3)
C1 0.041(4) 0.024(3) 0.038(4) -0.001(3) -0.002(3) 0.003(3)
C2 0.038(4) 0.034(4) 0.036(4) -0.001(3) -0.002(3) 0.010(3)
C3 0.030(4) 0.042(4) 0.033(4) 0.003(3) -0.003(3) 0.003(3)
C4 0.035(4) 0.030(3) 0.038(4) -0.004(3) -0.001(3) 0.005(3)
C5 0.027(3) 0.029(3) 0.023(3) -0.004(3) -0.001(2) 0.002(3)
C6 0.031(4) 0.030(3) 0.030(3) -0.004(3) 0.004(3) -0.004(3)
C7 0.033(4) 0.028(3) 0.031(4) 0.000(3) -0.002(3) 0.002(3)
C8 0.025(3) 0.028(3) 0.026(3) -0.003(3) -0.001(2) 0.004(3)
C9 0.033(4) 0.029(3) 0.038(4) -0.001(3) 0.002(3) -0.003(3)
C10 0.040(4) 0.021(3) 0.037(4) -0.001(3) -0.002(3) 0.002(3)
C11 0.041(4) 0.028(3) 0.033(4) 0.008(3) -0.003(3) 0.008(3)
C12 0.028(3) 0.028(3) 0.023(3) 0.003(2) 0.000(2) 0.003(3)
C13 0.033(4) 0.031(3) 0.025(3) 0.004(3) -0.002(3) 0.008(3)
C14 0.032(4) 0.032(3) 0.036(4) 0.004(3) 0.000(3) -0.004(3)
C15 0.036(4) 0.028(3) 0.037(4) 0.003(3) -0.001(3) -0.003(3)
C16 0.036(4) 0.041(4) 0.041(4) 0.006(3) -0.007(3) 0.001(3)
C17 0.041(4) 0.048(5) 0.049(5) 0.002(4) -0.008(4) -0.007(4)
C18 0.045(5) 0.047(5) 0.048(5) 0.003(4) 0.002(4) -0.014(4)
C19 0.038(4) 0.034(4) 0.050(5) 0.000(3) -0.002(3) -0.008(3)
C20 0.029(3) 0.024(3) 0.026(3) 0.004(2) 0.003(3) -0.001(3)
C21 0.033(4) 0.029(3) 0.039(4) -0.004(3) 0.008(3) -0.001(3)
C22 0.055(5) 0.028(4) 0.045(4) 0.001(3) 0.017(4) 0.002(3)
C23 0.043(4) 0.026(3) 0.041(4) 0.004(3) 0.010(3) -0.007(3)
C24 0.030(3) 0.030(3) 0.032(4) -0.003(3) 0.002(3) -0.001(3)
C25 0.030(4) 0.031(3) 0.038(4) -0.004(3) 0.000(3) 0.002(3)
C26 0.042(4) 0.049(5) 0.041(4) -0.009(3) 0.013(3) -0.002(4)
C27 0.044(4) 0.048(5) 0.039(4) -0.003(3) 0.007(3) 0.009(4)
C28 0.056(5) 0.068(6) 0.050(5) -0.017(4) 0.019(4) 0.003(4)
C29 0.067(6) 0.082(7) 0.052(6) -0.024(5) 0.016(5) 0.013(6)
C30 0.063(6) 0.070(6) 0.051(5) -0.029(5) -0.007(4) 0.016(5)
C31 0.059(5) 0.051(5) 0.047(5) -0.016(4) -0.008(4) 0.011(4)
C32 0.027(3) 0.032(3) 0.031(3) -0.005(3) 0.003(3) 0.007(3)
C33 0.024(3) 0.027(3) 0.036(4) 0.000(3) 0.000(3) 0.002(3)
C34 0.029(3) 0.031(3) 0.027(3) 0.000(3) 0.004(3) 0.005(3)
C35 0.052(5) 0.035(4) 0.044(4) 0.006(3) 0.019(4) 0.005(3)
C36 0.102(8) 0.042(5) 0.056(6) 0.007(4) 0.047(5) 0.020(5)
C37 0.125(9) 0.040(5) 0.056(6) 0.003(4) 0.045(6) 0.021(5)
C38 0.087(7) 0.027(4) 0.042(5) 0.000(3) 0.021(4) 0.008(4)
C39 0.043(4) 0.036(4) 0.052(5) 0.002(3) -0.012(4) 0.000(3)
C40 0.067(6) 0.031(4) 0.100(8) 0.012(5) -0.018(5) 0.005(4)
C41 0.053(6) 0.087(8) 0.124(11) -0.011(7) -0.013(6) 0.005(6)
C42 0.041(5) 0.055(6) 0.058(5) -0.014(4) 0.012(4) 0.007(4)
C43 0.066(6) 0.054(6) 0.081(7) 0.011(5) 0.016(5) 0.010(5)

loop_
_atom_type_symbol
_atom_type_description
_atom_type_scat_dispersion_real
_atom_type_scat_dispersion_imag
_atom_type_scat_source
C C 0.0033 0.0016 'International Tables Vol C Tables 4.2.6.8 and 6.1.1.4'
H H 0.0000 0.0000 'International Tables Vol C Tables 4.2.6.8 and 6.1.1.4'
N N 0.0061 0.0033 'International Tables Vol C Tables 4.2.6.8 and 6.1.1.4'
O O 0.0106 0.0060 'International Tables Vol C Tables 4.2.6.8 and 6.1.1.4'
Cu Cu 0.3201 1.2651 'International Tables Vol C Tables 4.2.6.8 and 6.1.1.4'
Gd Gd -0.1653 3.9035 'International Tables Vol C Tables 4.2.6.8 and 6.1.1.4'

loop_
_geom_angle_atom_site_label_1
_geom_angle_atom_site_label_2
_geom_angle_atom_site_label_3
_geom_angle
_geom_angle_site_symmetry_1
_geom_angle_site_symmetry_3
O32 Gd1 O31 71.22(17) . .
O32 Gd1 O14 151.3(2) . .
O31 Gd1 O14 118.20(18) . .
O32 Gd1 O11 78.39(17) . .
O31 Gd1 O11 129.73(17) . .
O14 Gd1 O11 75.48(19) . .
O32 Gd1 O16 80.21(18) . .
O31 Gd1 O16 76.31(18) . .
O14 Gd1 O16 127.5(2) . .
O11 Gd1 O16 136.46(17) . .
O32 Gd1 O17 126.83(19) . .
O31 Gd1 O17 76.64(19) . .
O14 Gd1 O17 81.6(2) . .
O11 Gd1 O17 151.25(18) . .
O16 Gd1 O17 51.30(18) . .
O32 Gd1 O8 120.59(17) . .
O31 Gd1 O8 146.11(18) . .
O14 Gd1 O8 68.19(19) . .
O11 Gd1 O8 83.99(17) . .
O16 Gd1 O8 75.08(18) . .
O17 Gd1 O8 71.41(18) . .
O32 Gd1 O10 75.84(17) . .
O31 Gd1 O10 82.62(17) . .
O14 Gd1 O10 78.64(19) . .
O11 Gd1 O10 51.13(16) . .
O16 Gd1 O10 152.14(17) . .
O17 Gd1 O10 139.94(18) . .
O8 Gd1 O10 129.90(17) . .
O32 Gd1 O13 130.24(17) . .
O31 Gd1 O13 67.56(17) . .
O14 Gd1 O13 50.65(18) . .
O11 Gd1 O13 108.16(17) . .
O16 Gd1 O13 114.63(17) . .
O17 Gd1 O13 68.08(19) . .
O8 Gd1 O13 109.17(17) . .
O10 Gd1 O13 72.42(17) . .
O32 Gd1 O7 70.78(17) . .
O31 Gd1 O7 131.09(18) . .
O14 Gd1 O7 109.96(19) . .
O11 Gd1 O7 69.38(17) . .
O16 Gd1 O7 67.90(18) . .
O17 Gd1 O7 103.43(18) . .
O8 Gd1 O7 49.94(17) . .
O10 Gd1 O7 115.97(16) . .
O13 Gd1 O7 158.71(18) . .
O32 Gd1 N22 76.24(16) . .
O31 Gd1 N22 106.72(18) . .
O14 Gd1 N22 75.09(18) . .
O11 Gd1 N22 25.49(15) . .
O16 Gd1 N22 153.56(17) . .
O17 Gd1 N22 155.04(18) . .
O8 Gd1 N22 107.01(17) . .
O10 Gd1 N22 25.65(16) . .
O13 Gd1 N22 89.98(17) . .
O7 Gd1 N22 92.86(17) . .
O32 Gd1 N24 103.54(19) . .
O31 Gd1 N24 73.73(18) . .
O14 Gd1 N24 105.1(2) . .
O11 Gd1 N24 153.91(16) . .
O16 Gd1 N24 25.96(18) . .
O17 Gd1 N24 25.39(18) . .
O8 Gd1 N24 72.57(17) . .
O10 Gd1 N24 154.93(17) . .
O13 Gd1 N24 90.62(18) . .
O7 Gd1 N24 86.50(18) . .
N22 Gd1 N24 179.36(18) . .
N3 Cu1 N10 178.9(2) . .
N3 Cu1 O1 78.2(2) . .
N10 Cu1 O1 102.71(19) . .
N3 Cu1 N1 79.4(2) . .
N10 Cu1 N1 99.7(2) . .
O1 Cu1 N1 157.57(19) . .
N3 Cu1 O4 104.4(2) . 2_654
N10 Cu1 O4 76.20(18) . 2_654
O1 Cu1 O4 96.58(17) . 2_654
N1 Cu1 O4 88.07(19) . 2_654
N3 Cu1 O3 104.7(2) . .
N10 Cu1 O3 74.70(18) . .
O1 Cu1 O3 90.12(18) . .
N1 Cu1 O3 96.4(2) . .
O4 Cu1 O3 150.90(15) 2_654 .
N16 Cu2 N5 178.3(2) . .
N16 Cu2 O4 78.8(2) . .
N5 Cu2 O4 102.83(19) . .
N16 Cu2 N18 79.3(2) . .
N5 Cu2 N18 99.0(2) . .
O4 Cu2 N18 158.1(2) . .
N16 Cu2 O1 104.2(2) . .
N5 Cu2 O1 76.34(18) . .
O4 Cu2 O1 88.85(17) . .
N18 Cu2 O1 96.4(2) . .
N16 Cu2 O2 104.2(2) . .
N5 Cu2 O2 75.38(18) . .
O4 Cu2 O2 93.00(18) . .
N18 Cu2 O2 92.4(2) . .
O1 Cu2 O2 151.35(16) . .
N7 Cu3 N19 166.4(3) . .
N7 Cu3 O2 79.3(2) . .
N19 Cu3 O2 99.2(2) . .
N7 Cu3 N9 80.3(2) . .
N19 Cu3 N9 98.8(2) . .
O2 Cu3 N9 158.1(2) . .
N7 Cu3 O5 102.2(2) . .
N19 Cu3 O5 91.3(3) . .
O2 Cu3 O5 95.2(3) . .
N9 Cu3 O5 96.7(3) . .
N12 Cu4 N20 163.1(3) . .
N12 Cu4 O3 80.0(2) . .
N20 Cu4 O3 97.9(2) . .
N12 Cu4 N14 80.3(3) . .
N20 Cu4 N14 99.6(3) . .
O3 Cu4 N14 159.7(2) . .
N12 Cu4 O6 102.1(3) . .
N20 Cu4 O6 94.8(3) . .
O3 Cu4 O6 97.6(2) . .
N14 Cu4 O6 91.1(2) . .
Cu5 Cu5 O22 107.4(7) 2 .
Cu5 Cu5 O20 121.5(9) 2 .
O22 Cu5 O20 128.1(11) . .
Cu5 Cu5 O23 78.8(5) 2 .
O22 Cu5 O23 46.2(8) . .
O20 Cu5 O23 125.5(11) . .
Cu5 Cu5 O19 87.6(5) 2 .
O22 Cu5 O19 157.3(9) . .
O20 Cu5 O19 47.9(10) . .
O23 Cu5 O19 156.4(6) . .
Cu5 Cu5 O23 73.4(4) 2 2
O22 Cu5 O23 89.1(8) . 2
O20 Cu5 O23 119.4(11) . 2
O23 Cu5 O23 114.8(8) . 2
O19 Cu5 O23 78.8(6) . 2
C7 O1 Cu1 109.5(4) . .
C7 O1 Cu2 111.0(4) . .
Cu1 O1 Cu2 139.5(2) . .
C13 O2 Cu3 110.2(4) . .
C13 O2 Cu2 110.5(4) . .
Cu3 O2 Cu2 139.0(2) . .
C25 O3 Cu4 108.8(4) . .
C25 O3 Cu1 108.7(4) . .
Cu4 O3 Cu1 142.0(2) . .
C32 O4 Cu2 107.8(4) . .
C32 O4 Cu1 111.7(4) . 2_654
Cu2 O4 Cu1 140.5(2) . 2_654
C44 O5 Cu3 121.6(4) . .
C41 O6 Cu4 123.5(7) . .
N21 O7 Gd1 94.9(4) . .
N21 O8 Gd1 98.6(4) . .
N22 O10 Gd1 95.0(4) . .
N22 O11 Gd1 96.7(4) . .
N23 O13 Gd1 95.1(4) . .
N23 O14 Gd1 97.4(4) . .
N24 O16 Gd1 95.8(4) . .
N24 O17 Gd1 96.3(4) . .
N25 O19 Cu5 98.6(16) . .
N25 O20 Cu5 114(3) . .
N26 O22 O23 44.9(19) . .
N26 O22 O24 29.2(18) . .
O23 O22 O24 72.1(14) . .
N26 O22 Cu5 111(3) . .
O23 O22 Cu5 72.5(11) . .
O24 O22 Cu5 140.4(17) . .
N26 O23 O22 30.6(12) . .
N26 O23 Cu5 88.4(13) . .
O22 O23 Cu5 61.3(10) . .
N26 O23 Cu5 110.3(14) . 2
O22 O23 Cu5 80.1(11) . 2
Cu5 O23 Cu5 27.9(2) . 2
N26 O24 O22 25.1(14) . .
H45 O33 H46 109.445(3) . .
H53 O34 H54 109.439(1) . .
H43 O35 H44 107.3(9) . .
C1 N1 C5 118.2(6) . .
C1 N1 Cu1 128.3(5) . .
C5 N1 Cu1 113.2(4) . .
C6 N2 H1 120.0(6) . .
C6 N2 H2 120.1(6) . .
H1 N2 H2 119.9(6) . .
C6 N3 N4 119.8(5) . .
C6 N3 Cu1 120.5(5) . .
N4 N3 Cu1 119.7(4) . .
C7 N4 N3 106.7(5) . .
C8 N5 C12 119.5(5) . .
C8 N5 Cu2 119.7(4) . .
C12 N5 Cu2 120.7(4) . .
C13 N6 N7 106.4(5) . .
C14 N7 N6 119.9(6) . .
C14 N7 Cu3 120.7(5) . .
N6 N7 Cu3 118.9(4) . .
C14 N8 H3 119.9(6) . .
C14 N8 H4 119.9(6) . .
H3 N8 H4 120.2(6) . .
C19 N9 C15 118.6(6) . .
C19 N9 Cu3 128.3(5) . .
C15 N9 Cu3 113.0(4) . .
C24 N10 C20 118.5(5) . .
C24 N10 Cu1 121.7(4) . .
C20 N10 Cu1 119.6(4) . .
C25 N11 N12 107.2(6) . .
C26 N12 N11 120.7(6) . .
C26 N12 Cu4 120.5(5) . .
N11 N12 Cu4 118.5(5) . .
C26 N13 H5 119.8(7) . .
C26 N13 H6 120.1(7) . .
H5 N13 H6 120.1(8) . .
C31 N14 C27 118.9(7) . .
C31 N14 Cu4 127.6(6) . .
C27 N14 Cu4 113.3(5) . .
C32 N15 N16 105.8(5) . .
C33 N16 N15 118.7(5) . .
C33 N16 Cu2 122.0(4) . .
N15 N16 Cu2 119.3(4) . .
C33 N17 H7 120.1(6) . .
C33 N17 H8 120.1(6) . .
H7 N17 H8 119.8(6) . .
C38 N18 C34 118.2(6) . .
C38 N18 Cu2 128.8(5) . .
C34 N18 Cu2 112.9(4) . .
C39 N19 Cu3 175.3(7) . .
C42 N20 Cu4 177.3(8) . .
O9 N21 O7 123.5(7) . .
O9 N21 O8 120.2(7) . .
O7 N21 O8 116.3(6) . .
O9 N21 Gd1 175.1(5) . .
O7 N21 Gd1 60.3(4) . .
O8 N21 Gd1 56.2(3) . .
O12 N22 O11 121.6(6) . .
O12 N22 O10 121.3(6) . .
O11 N22 O10 117.1(6) . .
O12 N22 Gd1 177.9(5) . .
O11 N22 Gd1 57.8(3) . .
O10 N22 Gd1 59.4(3) . .
O15 N23 O13 123.6(7) . .
O15 N23 O14 119.9(7) . .
O13 N23 O14 116.5(6) . .
O15 N23 Gd1 172.3(6) . .
O13 N23 Gd1 59.9(4) . .
O14 N23 Gd1 56.8(3) . .
O18 N24 O17 122.5(7) . .
O18 N24 O16 121.0(7) . .
O17 N24 O16 116.5(6) . .
O18 N24 Gd1 177.0(5) . .
O17 N24 Gd1 58.4(3) . .
O16 N24 Gd1 58.3(3) . .
O21 N25 O20 124(4) . .
O21 N25 O19 143(3) . .
O20 N25 O19 90(3) . .
O22 N26 O24 126(3) . .
O22 N26 O23 105(3) . .
O24 N26 O23 124(2) . .
O25 N27 O26 119.5(9) . .
O25 N27 O27 120.5(9) . .
O26 N27 O27 118.8(8) . .
O30 N28 O29 121.6(6) . .
O30 N28 O28 120.2(6) . .
O29 N28 O28 118.1(6) . .
N1 C1 C2 122.5(6) . .
N1 C1 H9 118.6(7) . .
C2 C1 H9 118.9(7) . .
C3 C2 C1 119.5(6) . .
C3 C2 H10 120.4(7) . .
C1 C2 H10 120.1(7) . .
C2 C3 C4 119.0(6) . .
C2 C3 H11 120.6(7) . .
C4 C3 H11 120.5(7) . .
C5 C4 C3 118.2(6) . .
C5 C4 H12 120.6(7) . .
C3 C4 H12 121.2(7) . .
N1 C5 C4 122.6(6) . .
N1 C5 C6 113.7(5) . .
C4 C5 C6 123.7(6) . .
N3 C6 N2 123.9(6) . .
N3 C6 C5 113.1(6) . .
N2 C6 C5 123.0(6) . .
O1 C7 N4 125.9(6) . .
O1 C7 C8 117.4(6) . .
N4 C7 C8 116.7(6) . .
N5 C8 C9 121.5(6) . .
N5 C8 C7 115.4(5) . .
C9 C8 C7 123.1(6) . .
C10 C9 C8 119.5(6) . .
C10 C9 H13 120.1(7) . .
C8 C9 H13 120.4(7) . .
C9 C10 C11 118.8(6) . .
C9 C10 H14 120.5(7) . .
C11 C10 H14 120.7(7) . .
C12 C11 C10 119.4(6) . .
C12 C11 H15 120.4(7) . .
C10 C11 H15 120.1(7) . .
N5 C12 C11 121.2(6) . .
N5 C12 C13 115.5(5) . .
C11 C12 C13 123.3(6) . .
O2 C13 N6 125.2(6) . .
O2 C13 C12 117.7(5) . .
N6 C13 C12 117.1(6) . .
N7 C14 N8 125.5(6) . .
N7 C14 C15 112.1(6) . .
N8 C14 C15 122.3(6) . .
N9 C15 C16 120.6(6) . .
N9 C15 C14 113.7(6) . .
C16 C15 C14 125.7(6) . .
C17 C16 C15 120.4(7) . .
C17 C16 H16 120.1(7) . .
C15 C16 H16 119.6(7) . .
C16 C17 C18 119.6(7) . .
C16 C17 H17 120.4(8) . .
C18 C17 H17 120.0(8) . .
C19 C18 C17 118.0(7) . .
C19 C18 H18 121.0(8) . .
C17 C18 H18 120.9(8) . .
N9 C19 C18 122.8(7) . .
N9 C19 H19 118.6(7) . .
C18 C19 H19 118.6(7) . .
N10 C20 C21 122.2(6) . .
N10 C20 C32 115.1(5) . 2_654
C21 C20 C32 122.7(6) . 2_654
N10 C20 H20 118.7(6) . .
C21 C20 H20 119.2(6) . .
C32 C20 H20 3.6(3) 2_654 .
C20 C21 C22 118.6(6) . .
C20 C21 H21 120.9(7) . .
C22 C21 H21 120.6(7) . .
C23 C22 C21 119.6(6) . .
C23 C22 H22 120.4(7) . .
C21 C22 H22 120.0(7) . .
C22 C23 C24 119.3(6) . .
C22 C23 H23 120.5(7) . .
C24 C23 H23 120.2(7) . .
N10 C24 C23 121.9(6) . .
N10 C24 C25 116.3(6) . .
C23 C24 C25 121.7(6) . .
N11 C25 O3 125.4(6) . .
N11 C25 C24 116.9(6) . .
O3 C25 C24 117.7(6) . .
N12 C26 N13 125.5(7) . .
N12 C26 C27 112.8(7) . .
N13 C26 C27 121.6(7) . .
C28 C27 N14 121.6(8) . .
C28 C27 C26 125.6(8) . .
N14 C27 C26 112.8(7) . .
C27 C28 C29 118.4(9) . .
C27 C28 H24 120.6(9) . .
C29 C28 H24 121.0(9) . .
C30 C29 C28 120.3(9) . .
C30 C29 H25 119.6(10) . .
C28 C29 H25 120.1(11) . .
C29 C30 C31 118.8(8) . .
C29 C30 H26 120.8(10) . .
C31 C30 H26 120.4(11) . .
N14 C31 C30 121.9(9) . .
N14 C31 H27 119.1(9) . .
C30 C31 H27 119.0(8) . .
O4 C32 N15 128.2(6) . .
O4 C32 C20 117.1(6) . 2_654
N15 C32 C20 114.6(6) . 2_654
N16 C33 N17 125.4(6) . .
N16 C33 C34 112.4(6) . .
N17 C33 C34 122.2(6) . .
N18 C34 C35 122.2(6) . .
N18 C34 C33 113.2(6) . .
C35 C34 C33 124.6(6) . .
C34 C35 C36 119.1(7) . .
C34 C35 H28 120.5(7) . .
C36 C35 H28 120.4(7) . .
C37 C36 C35 118.4(8) . .
C37 C36 H29 120.9(8) . .
C35 C36 H29 120.8(8) . .
C36 C37 C38 119.7(8) . .
C36 C37 H30 120.4(9) . .
C38 C37 H30 119.9(9) . .
N18 C38 C37 122.4(7) . .
N18 C38 H31 118.9(8) . .
C37 C38 H31 118.7(8) . .
N19 C39 C40 179.3(10) . .
C39 C40 H32 109.7(9) . .
C39 C40 H33 109.7(8) . .
H32 C40 H33 109.8(10) . .
C39 C40 H34 109.2(8) . .
H32 C40 H34 109.3(9) . .
H33 C40 H34 109.2(11) . .
O6 C41 H35 109.2(12) . .
O6 C41 H36 109.8(10) . .
H35 C41 H36 109.5(12) . .
O6 C41 H37 109.4(11) . .
H35 C41 H37 109.1(11) . .
H36 C41 H37 109.9(14) . .
N20 C42 C43 178.8(11) . .
C42 C43 H38 109.6(9) . .
C42 C43 H39 109.5(9) . .
H38 C43 H39 109.4(11) . .
C42 C43 H40 109.4(10) . .
H38 C43 H40 109.6(10) . .
H39 C43 H40 109.3(10) . .
O5 C44 H41 109.4(3) . .
O5 C44 H42 109.5(3) . .
H41 C44 H42 109.476(2) . .
O5 C44 H47 109.5(3) . .
H41 C44 H47 109.472(2) . .
H42 C44 H47 109.483(2) . .

loop_
_geom_bond_atom_site_label_1
_geom_bond_atom_site_label_2
_geom_bond_distance
_geom_bond_site_symmetry_2
Gd1 O32 2.403(5) .
Gd1 O31 2.408(5) .
Gd1 O14 2.474(5) .
Gd1 O11 2.476(5) .
Gd1 O16 2.487(5) .
Gd1 O17 2.491(5) .
Gd1 O8 2.493(5) .
Gd1 O10 2.510(5) .
Gd1 O13 2.547(5) .
Gd1 O7 2.588(5) .
Gd1 N22 2.906(6) .
Gd1 N24 2.909(6) .
Cu1 N3 1.914(5) .
Cu1 N10 2.016(5) .
Cu1 O1 2.020(4) .
Cu1 N1 2.057(5) .
Cu1 O4 2.307(4) 2_654
Cu1 O3 2.404(5) .
Cu2 N16 1.896(5) .
Cu2 N5 2.008(5) .
Cu2 O4 2.030(4) .
Cu2 N18 2.064(6) .
Cu2 O1 2.283(4) .
Cu2 O2 2.340(4) .
Cu3 N7 1.896(6) .
Cu3 N19 1.958(6) .
Cu3 O2 1.969(5) .
Cu3 N9 2.020(6) .
Cu3 O5 2.215(6) .
Cu4 N12 1.899(6) .
Cu4 N20 1.952(7) .
Cu4 O3 1.983(5) .
Cu4 N14 2.036(6) .
Cu4 O6 2.224(6) .
Cu5 Cu5 1.140(3) 2
Cu5 O22 2.15(3) .
Cu5 O20 2.17(3) .
Cu5 O23 2.336(17) .
Cu5 O19 2.341(17) .
Cu5 O23 2.391(17) 2
O1 C7 1.283(8) .
O2 C13 1.292(8) .
O3 C25 1.316(8) .
O4 C32 1.279(8) .
O4 Cu1 2.307(4) 2_654
O5 C44 1.403(7) .
O6 C41 1.370(13) .
O7 N21 1.248(8) .
O8 N21 1.280(8) .
O9 N21 1.207(8) .
O10 N22 1.263(7) .
O11 N22 1.259(7) .
O12 N22 1.232(7) .
O13 N23 1.242(8) .
O14 N23 1.285(9) .
O15 N23 1.225(8) .
O16 N24 1.280(8) .
O17 N24 1.255(8) .
O18 N24 1.215(8) .
O19 N25 1.37(3) .
O20 N25 1.21(4) .
O21 N25 0.97(3) .
O22 N26 0.93(3) .
O22 O23 1.77(3) .
O22 O24 1.78(3) .
O23 N26 1.29(2) .
O23 Cu5 2.391(17) 2
O24 N26 1.07(2) .
O25 N27 1.231(11) .
O26 N27 1.242(9) .
O27 N27 1.249(9) .
O28 N28 1.261(7) .
O29 N28 1.252(8) .
O30 N28 1.235(8) .
O33 H45 0.9498 .
O33 H46 0.9501 .
O34 H53 0.9501 .
O34 H54 0.9499 .
O35 H43 0.954(8) .
O35 H44 0.971(10) .
N1 C1 1.344(8) .
N1 C5 1.347(8) .
N2 C6 1.338(8) .
N2 H1 0.953(6) .
N2 H2 0.948(6) .
N3 C6 1.300(8) .
N3 N4 1.375(7) .
N4 C7 1.320(8) .
N5 C8 1.330(8) .
N5 C12 1.351(8) .
N6 C13 1.315(8) .
N6 N7 1.388(8) .
N7 C14 1.310(9) .
N8 C14 1.323(9) .
N8 H3 0.950(6) .
N8 H4 0.948(6) .
N9 C19 1.335(9) .
N9 C15 1.371(9) .
N10 C24 1.342(8) .
N10 C20 1.356(8) .
N11 C25 1.310(9) .
N11 N12 1.385(8) .
N12 C26 1.302(9) .
N13 C26 1.325(10) .
N13 H5 0.951(7) .
N13 H6 0.948(7) .
N14 C31 1.322(10) .
N14 C27 1.364(10) .
N15 C32 1.298(8) .
N15 N16 1.398(7) .
N16 C33 1.295(8) .
N17 C33 1.326(8) .
N17 H7 0.952(5) .
N17 H8 0.950(6) .
N18 C38 1.315(9) .
N18 C34 1.360(8) .
N19 C39 1.107(9) .
N20 C42 1.112(11) .
C1 C2 1.373(10) .
C1 H9 0.949(7) .
C2 C3 1.368(10) .
C2 H10 0.951(7) .
C3 C4 1.405(10) .
C3 H11 0.952(7) .
C4 C5 1.380(9) .
C4 H12 0.952(7) .
C5 C6 1.486(9) .
C7 C8 1.498(9) .
C8 C9 1.394(9) .
C9 C10 1.363(10) .
C9 H13 0.950(7) .
C10 C11 1.391(10) .
C10 H14 0.948(6) .
C11 C12 1.376(9) .
C11 H15 0.952(7) .
C12 C13 1.488(9) .
C14 C15 1.478(9) .
C15 C16 1.381(10) .
C16 C17 1.358(11) .
C16 H16 0.949(7) .
C17 C18 1.393(12) .
C17 H17 0.952(8) .
C18 C19 1.387(11) .
C18 H18 0.952(8) .
C19 H19 0.948(8) .
C20 C21 1.372(9) .
C20 C32 1.517(8) 2_654
C20 H20 0.951(6) .
C21 C22 1.381(10) .
C21 H21 0.953(7) .
C22 C23 1.370(10) .
C22 H22 0.952(7) .
C23 C24 1.374(9) .
C23 H23 0.950(7) .
C24 C25 1.482(9) .
C26 C27 1.500(11) .
C27 C28 1.361(11) .
C28 C29 1.388(13) .
C28 H24 0.949(10) .
C29 C30 1.346(15) .
C29 H25 0.947(9) .
C30 C31 1.389(13) .
C30 H26 0.948(9) .
C31 H27 0.952(10) .
C32 C20 1.517(8) 2_654
C33 C34 1.499(9) .
C34 C35 1.373(9) .
C35 C36 1.380(11) .
C35 H28 0.950(7) .
C36 C37 1.370(12) .
C36 H29 0.954(8) .
C37 C38 1.385(12) .
C37 H30 0.953(8) .
C38 H31 0.954(8) .
C39 C40 1.478(11) .
C40 H32 0.948(11) .
C40 H33 0.949(10) .
C40 H34 0.954(11) .
C41 H35 0.954(13) .
C41 H36 0.945(13) .
C41 H37 0.950(14) .
C42 C43 1.467(13) .
C43 H38 0.948(11) .
C43 H39 0.952(10) .
C43 H40 0.950(11) .
C44 H41 0.9501 .
C44 H42 0.9500 .
C44 H47 0.9499 .

loop_
_geom_torsion_atom_site_label_1
_geom_torsion_atom_site_label_2
_geom_torsion_atom_site_label_3
_geom_torsion_atom_site_label_4
_geom_torsion
_geom_torsion_site_symmetry_1
_geom_torsion_site_symmetry_4
N3 Cu1 O1 C7 2.9(4) . .
N10 Cu1 O1 C7 -177.7(4) . .
N1 Cu1 O1 C7 0.5(8) . .
O4 Cu1 O1 C7 -100.5(4) 2_654 .
O3 Cu1 O1 C7 107.9(4) . .
N3 Cu1 O1 Cu2 -178.8(4) . .
N10 Cu1 O1 Cu2 0.6(4) . .
N1 Cu1 O1 Cu2 178.8(4) . .
O4 Cu1 O1 Cu2 77.9(4) 2_654 .
O3 Cu1 O1 Cu2 -73.8(4) . .
N16 Cu2 O1 C7 -174.9(4) . .
N5 Cu2 O1 C7 3.4(4) . .
O4 Cu2 O1 C7 106.9(4) . .
N18 Cu2 O1 C7 -94.3(4) . .
O2 Cu2 O1 C7 12.8(6) . .
N16 Cu2 O1 Cu1 6.8(4) . .
N5 Cu2 O1 Cu1 -174.8(4) . .
O4 Cu2 O1 Cu1 -71.3(4) . .
N18 Cu2 O1 Cu1 87.4(4) . .
O2 Cu2 O1 Cu1 -165.5(3) . .
N7 Cu3 O2 C13 3.0(4) . .
N19 Cu3 O2 C13 169.3(5) . .
N9 Cu3 O2 C13 24.3(8) . .
O5 Cu3 O2 C13 -98.6(5) . .
N7 Cu3 O2 Cu2 175.7(4) . .
N19 Cu3 O2 Cu2 -18.0(4) . .
N9 Cu3 O2 Cu2 -162.9(5) . .
O5 Cu3 O2 Cu2 74.2(4) . .
N16 Cu2 O2 C13 174.9(4) . .
N5 Cu2 O2 C13 -3.4(4) . .
O4 Cu2 O2 C13 -105.9(4) . .
N18 Cu2 O2 C13 95.3(4) . .
O1 Cu2 O2 C13 -12.8(6) . .
N16 Cu2 O2 Cu3 2.1(4) . .
N5 Cu2 O2 Cu3 -176.2(4) . .
O4 Cu2 O2 Cu3 81.4(4) . .
N18 Cu2 O2 Cu3 -77.4(4) . .
O1 Cu2 O2 Cu3 174.5(3) . .
N12 Cu4 O3 C25 -3.0(5) . .
N20 Cu4 O3 C25 -166.0(5) . .
N14 Cu4 O3 C25 -16.4(9) . .
O6 Cu4 O3 C25 98.1(5) . .
N12 Cu4 O3 Cu1 167.4(4) . .
N20 Cu4 O3 Cu1 4.4(5) . .
N14 Cu4 O3 Cu1 154.1(5) . .
O6 Cu4 O3 Cu1 -91.5(4) . .
N3 Cu1 O3 C25 176.0(4) . .
N10 Cu1 O3 C25 -5.0(4) . .
O1 Cu1 O3 C25 98.2(4) . .
N1 Cu1 O3 C25 -103.3(4) . .
O4 Cu1 O3 C25 -5.7(6) 2_654 .
N3 Cu1 O3 Cu4 5.5(4) . .
N10 Cu1 O3 Cu4 -175.5(4) . .
O1 Cu1 O3 Cu4 -72.3(4) . .
N1 Cu1 O3 Cu4 86.2(4) . .
O4 Cu1 O3 Cu4 -176.1(3) 2_654 .
N16 Cu2 O4 C32 -0.9(4) . .
N5 Cu2 O4 C32 179.6(4) . .
N18 Cu2 O4 C32 -0.6(8) . .
O1 Cu2 O4 C32 103.9(4) . .
O2 Cu2 O4 C32 -104.7(4) . .
N16 Cu2 O4 Cu1 176.9(4) . 2_654
N5 Cu2 O4 Cu1 -2.6(4) . 2_654
N18 Cu2 O4 Cu1 177.2(5) . 2_654
O1 Cu2 O4 Cu1 -78.3(3) . 2_654
O2 Cu2 O4 Cu1 73.1(3) . 2_654
N7 Cu3 O5 C44 9.8(6) . .
N19 Cu3 O5 C44 -170.7(5) . .
O2 Cu3 O5 C44 89.9(5) . .
N9 Cu3 O5 C44 -71.7(5) . .
N12 Cu4 O6 C41 99.3(8) . .
N20 Cu4 O6 C41 -80.6(9) . .
O3 Cu4 O6 C41 18.0(9) . .
N14 Cu4 O6 C41 179.6(8) . .
O32 Gd1 O7 N21 172.4(5) . .
O31 Gd1 O7 N21 131.6(4) . .
O14 Gd1 O7 N21 -38.0(5) . .
O11 Gd1 O7 N21 -103.1(4) . .
O16 Gd1 O7 N21 85.5(4) . .
O17 Gd1 O7 N21 47.7(5) . .
O8 Gd1 O7 N21 -3.3(4) . .
O10 Gd1 O7 N21 -124.8(4) . .
O13 Gd1 O7 N21 -15.9(7) . .
N22 Gd1 O7 N21 -113.2(4) . .
N24 Gd1 O7 N21 66.8(4) . .
O32 Gd1 O8 N21 -1.4(5) . .
O31 Gd1 O8 N21 -103.5(5) . .
O14 Gd1 O8 N21 148.0(5) . .
O11 Gd1 O8 N21 71.3(4) . .
O16 Gd1 O8 N21 -70.2(4) . .
O17 Gd1 O8 N21 -123.8(4) . .
O10 Gd1 O8 N21 95.7(4) . .
O13 Gd1 O8 N21 178.4(4) . .
O7 Gd1 O8 N21 3.2(4) . .
N22 Gd1 O8 N21 82.4(4) . .
N24 Gd1 O8 N21 -97.1(4) . .
O32 Gd1 O10 N22 87.6(4) . .
O31 Gd1 O10 N22 160.0(4) . .
O14 Gd1 O10 N22 -79.2(4) . .
O11 Gd1 O10 N22 1.2(3) . .
O16 Gd1 O10 N22 119.1(4) . .
O17 Gd1 O10 N22 -141.0(4) . .
O8 Gd1 O10 N22 -30.6(4) . .
O13 Gd1 O10 N22 -131.2(4) . .
O7 Gd1 O10 N22 27.6(4) . .
N24 Gd1 O10 N22 179.4(4) . .
O32 Gd1 O11 N22 -82.3(4) . .
O31 Gd1 O11 N22 -29.1(4) . .
O14 Gd1 O11 N22 85.7(4) . .
O16 Gd1 O11 N22 -144.4(3) . .
O17 Gd1 O11 N22 123.8(4) . .
O8 Gd1 O11 N22 154.7(4) . .
O10 Gd1 O11 N22 -1.2(3) . .
O13 Gd1 O11 N22 46.5(4) . .
O7 Gd1 O11 N22 -156.0(4) . .
N24 Gd1 O11 N22 -179.4(4) . .
O32 Gd1 O13 N23 145.7(4) . .
O31 Gd1 O13 N23 -178.0(5) . .
O14 Gd1 O13 N23 3.2(4) . .
O11 Gd1 O13 N23 55.6(4) . .
O16 Gd1 O13 N23 -116.1(4) . .
O17 Gd1 O13 N23 -94.0(4) . .
O8 Gd1 O13 N23 -34.2(5) . .
O10 Gd1 O13 N23 92.8(4) . .
O7 Gd1 O13 N23 -24.0(7) . .
N22 Gd1 O13 N23 73.8(4) . .
N24 Gd1 O13 N23 -105.9(4) . .
O32 Gd1 O14 N23 -107.1(5) . .
O31 Gd1 O14 N23 -4.5(5) . .
O11 Gd1 O14 N23 -132.1(5) . .
O16 Gd1 O14 N23 89.7(5) . .
O17 Gd1 O14 N23 65.3(4) . .
O8 Gd1 O14 N23 138.6(5) . .
O10 Gd1 O14 N23 -79.6(4) . .
O13 Gd1 O14 N23 -3.2(4) . .
O7 Gd1 O14 N23 166.6(4) . .
N22 Gd1 O14 N23 -105.7(5) . .
N24 Gd1 O14 N23 74.9(5) . .
O32 Gd1 O16 N24 153.8(4) . .
O31 Gd1 O16 N24 80.9(4) . .
O14 Gd1 O16 N24 -34.3(5) . .
O11 Gd1 O16 N24 -144.8(4) . .
O17 Gd1 O16 N24 -2.8(4) . .
O8 Gd1 O16 N24 -80.7(4) . .
O10 Gd1 O16 N24 122.8(4) . .
O13 Gd1 O16 N24 23.8(4) . .
O7 Gd1 O16 N24 -133.1(4) . .
N22 Gd1 O16 N24 -179.0(4) . .
O32 Gd1 O17 N24 -26.4(5) . .
O31 Gd1 O17 N24 -80.2(4) . .
O14 Gd1 O17 N24 158.1(4) . .
O11 Gd1 O17 N24 121.0(4) . .
O16 Gd1 O17 N24 2.9(4) . .
O8 Gd1 O17 N24 88.4(4) . .
O10 Gd1 O17 N24 -141.0(4) . .
O13 Gd1 O17 N24 -151.1(4) . .
O7 Gd1 O17 N24 49.5(4) . .
N22 Gd1 O17 N24 178.9(4) . .
Cu5 Cu5 O19 N25 -156.2(14) 2 .
O22 Cu5 O19 N25 71(3) . .
O20 Cu5 O19 N25 -18.3(18) . .
O23 Cu5 O19 N25 -101.9(19) . .
O23 Cu5 O19 N25 130.2(15) 2 .
Cu5 Cu5 O20 N25 74(3) 2 .
O22 Cu5 O20 N25 -128(3) . .
O23 Cu5 O20 N25 173(2) . .
O19 Cu5 O20 N25 23(2) . .
O23 Cu5 O20 N25 -13(3) 2 .
Cu5 Cu5 O22 N26 77(3) 2 .
O20 Cu5 O22 N26 -83(3) . .
O23 Cu5 O22 N26 23(2) . .
O19 Cu5 O22 N26 -153(2) . .
O23 Cu5 O22 N26 149(3) 2 .
Cu5 Cu5 O22 O23 54.3(10) 2 .
O20 Cu5 O22 O23 -105.7(15) . .
O19 Cu5 O22 O23 -176.2(16) . .
O23 Cu5 O22 O23 126.6(9) 2 .
Cu5 Cu5 O22 O24 82(2) 2 .
O20 Cu5 O22 O24 -78(3) . .
O23 Cu5 O22 O24 27.5(18) . .
O19 Cu5 O22 O24 -148.7(18) . .
O23 Cu5 O22 O24 154(2) 2 .
O24 O22 O23 N26 -13(2) . .
Cu5 O22 O23 N26 149(3) . .
N26 O22 O23 Cu5 -149(3) . .
O24 O22 O23 Cu5 -162.0(12) . .
N26 O22 O23 Cu5 -171(3) . 2
O24 O22 O23 Cu5 176.0(10) . 2
Cu5 O22 O23 Cu5 -22.0(4) . 2
Cu5 Cu5 O23 N26 -142.8(12) 2 .
O22 Cu5 O23 N26 -15.0(14) . .
O20 Cu5 O23 N26 96.3(16) . .
O19 Cu5 O23 N26 161.3(14) . .
O23 Cu5 O23 N26 -77.3(10) 2 .
Cu5 Cu5 O23 O22 -127.8(11) 2 .
O20 Cu5 O23 O22 111.4(15) . .
O19 Cu5 O23 O22 176.3(16) . .
O23 Cu5 O23 O22 -62.2(10) 2 .
O22 Cu5 O23 Cu5 127.8(11) . 2
O20 Cu5 O23 Cu5 -120.8(11) . 2
O19 Cu5 O23 Cu5 -55.9(15) . 2
O23 Cu5 O23 Cu5 65.6(4) 2 2
O23 O22 O24 N26 18(3) . .
Cu5 O22 O24 N26 -9(3) . .
N3 Cu1 N1 C1 -173.0(6) . .
N10 Cu1 N1 C1 7.7(6) . .
O1 Cu1 N1 C1 -170.6(5) . .
O4 Cu1 N1 C1 -68.0(6) 2_654 .
O3 Cu1 N1 C1 83.2(6) . .
N3 Cu1 N1 C5 0.2(4) . .
N10 Cu1 N1 C5 -179.1(4) . .
O1 Cu1 N1 C5 2.6(8) . .
O4 Cu1 N1 C5 105.2(4) 2_654 .
O3 Cu1 N1 C5 -103.6(4) . .
N10 Cu1 N3 C6 33(13) . .
O1 Cu1 N3 C6 179.2(6) . .
N1 Cu1 N3 C6 -1.8(5) . .
O4 Cu1 N3 C6 -87.0(5) 2_654 .
O3 Cu1 N3 C6 92.2(5) . .
N10 Cu1 N3 N4 -148(13) . .
O1 Cu1 N3 N4 -2.0(5) . .
N1 Cu1 N3 N4 177.1(5) . .
O4 Cu1 N3 N4 91.9(5) 2_654 .
O3 Cu1 N3 N4 -88.9(5) . .
C6 N3 N4 C7 179.5(6) . .
Cu1 N3 N4 C7 0.6(7) . .
N16 Cu2 N5 C8 107(8) . .
O4 Cu2 N5 C8 -89.2(5) . .
N18 Cu2 N5 C8 90.9(5) . .
O1 Cu2 N5 C8 -3.6(5) . .
O2 Cu2 N5 C8 -178.9(5) . .
N16 Cu2 N5 C12 -71(8) . .
O4 Cu2 N5 C12 93.7(5) . .
N18 Cu2 N5 C12 -86.3(5) . .
O1 Cu2 N5 C12 179.3(5) . .
O2 Cu2 N5 C12 3.9(5) . .
C13 N6 N7 C14 -169.8(6) . .
C13 N6 N7 Cu3 1.7(7) . .
N19 Cu3 N7 C14 83.8(12) . .
O2 Cu3 N7 C14 168.7(6) . .
N9 Cu3 N7 C14 -3.3(6) . .
O5 Cu3 N7 C14 -98.2(6) . .
N19 Cu3 N7 N6 -87.6(12) . .
O2 Cu3 N7 N6 -2.7(5) . .
N9 Cu3 N7 N6 -174.8(5) . .
O5 Cu3 N7 N6 90.4(5) . .
N7 Cu3 N9 C19 -178.0(7) . .
N19 Cu3 N9 C19 15.7(7) . .
O2 Cu3 N9 C19 160.7(6) . .
O5 Cu3 N9 C19 -76.7(7) . .
N7 Cu3 N9 C15 -0.4(5) . .
N19 Cu3 N9 C15 -166.7(5) . .
O2 Cu3 N9 C15 -21.7(9) . .
O5 Cu3 N9 C15 100.9(5) . .
N3 Cu1 N10 C24 59(13) . .
O1 Cu1 N10 C24 -87.1(5) . .
N1 Cu1 N10 C24 93.5(5) . .
O4 Cu1 N10 C24 179.1(5) 2_654 .
O3 Cu1 N10 C24 -0.5(5) . .
N3 Cu1 N10 C20 -116(13) . .
O1 Cu1 N10 C20 98.1(5) . .
N1 Cu1 N10 C20 -81.3(5) . .
O4 Cu1 N10 C20 4.3(4) 2_654 .
O3 Cu1 N10 C20 -175.4(5) . .
C25 N11 N12 C26 173.0(7) . .
C25 N11 N12 Cu4 -0.7(8) . .
N20 Cu4 N12 C26 -87.4(11) . .
O3 Cu4 N12 C26 -171.6(7) . .
N14 Cu4 N12 C26 3.7(6) . .
O6 Cu4 N12 C26 92.7(7) . .
N20 Cu4 N12 N11 86.3(11) . .
O3 Cu4 N12 N11 2.1(5) . .
N14 Cu4 N12 N11 177.5(6) . .
O6 Cu4 N12 N11 -93.5(5) . .
N12 Cu4 N14 C31 174.4(7) . .
N20 Cu4 N14 C31 -22.8(7) . .
O3 Cu4 N14 C31 -172.3(6) . .
O6 Cu4 N14 C31 72.2(7) . .
N12 Cu4 N14 C27 0.1(5) . .
N20 Cu4 N14 C27 163.0(5) . .
O3 Cu4 N14 C27 13.5(10) . .
O6 Cu4 N14 C27 -102.0(6) . .
C32 N15 N16 C33 -179.2(6) . .
C32 N15 N16 Cu2 -1.0(7) . .
N5 Cu2 N16 C33 -16(8) . .
O4 Cu2 N16 C33 179.2(5) . .
N18 Cu2 N16 C33 -0.7(5) . .
O1 Cu2 N16 C33 93.3(5) . .
O2 Cu2 N16 C33 -90.5(5) . .
N5 Cu2 N16 N15 166(8) . .
O4 Cu2 N16 N15 1.1(4) . .
N18 Cu2 N16 N15 -178.8(5) . .
O1 Cu2 N16 N15 -84.8(4) . .
O2 Cu2 N16 N15 91.4(4) . .
N16 Cu2 N18 C38 -178.7(8) . .
N5 Cu2 N18 C38 0.8(8) . .
O4 Cu2 N18 C38 -179.0(7) . .
O1 Cu2 N18 C38 77.9(8) . .
O2 Cu2 N18 C38 -74.8(8) . .
N16 Cu2 N18 C34 -1.9(5) . .
N5 Cu2 N18 C34 177.7(5) . .
O4 Cu2 N18 C34 -2.1(9) . .
O1 Cu2 N18 C34 -105.2(5) . .
O2 Cu2 N18 C34 102.1(5) . .
N7 Cu3 N19 C39 -125(8) . .
O2 Cu3 N19 C39 153(9) . .
N9 Cu3 N19 C39 -40(9) . .
O5 Cu3 N19 C39 57(9) . .
N12 Cu4 N20 C42 51(18) . .
O3 Cu4 N20 C42 133(17) . .
N14 Cu4 N20 C42 -37(17) . .
O6 Cu4 N20 C42 -129(17) . .
Gd1 O7 N21 O9 -176.5(7) . .
Gd1 O7 N21 O8 5.5(6) . .
Gd1 O8 N21 O9 176.2(6) . .
Gd1 O8 N21 O7 -5.8(7) . .
O32 Gd1 N21 O9 136(7) . .
O31 Gd1 N21 O9 70(7) . .
O14 Gd1 N21 O9 -73(7) . .
O11 Gd1 N21 O9 -148(7) . .
O16 Gd1 N21 O9 59(7) . .
O17 Gd1 N21 O9 9(7) . .
O8 Gd1 N21 O9 -43(7) . .
O10 Gd1 N21 O9 -148(7) . .
O13 Gd1 N21 O9 -45(7) . .
O7 Gd1 N21 O9 143(8) . .
N22 Gd1 N21 O9 -147(7) . .
N24 Gd1 N21 O9 33(7) . .
O32 Gd1 N21 O7 -7.2(4) . .
O31 Gd1 N21 O7 -72.4(5) . .
O14 Gd1 N21 O7 144.6(4) . .
O11 Gd1 N21 O7 69.5(4) . .
O16 Gd1 N21 O7 -84.4(4) . .
O17 Gd1 N21 O7 -133.8(4) . .
O8 Gd1 N21 O7 174.1(7) . .
O10 Gd1 N21 O7 69.0(5) . .
O13 Gd1 N21 O7 172.0(4) . .
N22 Gd1 N21 O7 69.9(4) . .
N24 Gd1 N21 O7 -109.9(4) . .
O32 Gd1 N21 O8 178.8(4) . .
O31 Gd1 N21 O8 113.5(5) . .
O14 Gd1 N21 O8 -29.5(4) . .
O11 Gd1 N21 O8 -104.5(4) . .
O16 Gd1 N21 O8 101.6(4) . .
O17 Gd1 N21 O8 52.1(4) . .
O10 Gd1 N21 O8 -105.0(4) . .
O13 Gd1 N21 O8 -2.1(5) . .
O7 Gd1 N21 O8 -174.1(7) . .
N22 Gd1 N21 O8 -104.2(4) . .
N24 Gd1 N21 O8 76.1(4) . .
Gd1 O11 N22 O12 -177.6(5) . .
Gd1 O11 N22 O10 2.2(6) . .
Gd1 O10 N22 O12 177.7(5) . .
Gd1 O10 N22 O11 -2.1(6) . .
O32 Gd1 N22 O12 166(14) . .
O31 Gd1 N22 O12 -129(14) . .
O14 Gd1 N22 O12 -13(14) . .
O11 Gd1 N22 O12 74(14) . .
O16 Gd1 N22 O12 138(14) . .
O17 Gd1 N22 O12 -35(14) . .
O8 Gd1 N22 O12 48(14) . .
O10 Gd1 N22 O12 -108(14) . .
O13 Gd1 N22 O12 -62(14) . .
O7 Gd1 N22 O12 96(14) . .
N24 Gd1 N22 O12 96(21) . .
O32 Gd1 N22 O11 91.9(4) . .
O31 Gd1 N22 O11 157.0(4) . .
O14 Gd1 N22 O11 -87.5(4) . .
O16 Gd1 N22 O11 64.2(6) . .
O17 Gd1 N22 O11 -108.7(5) . .
O8 Gd1 N22 O11 -26.4(4) . .
O10 Gd1 N22 O11 177.8(6) . .
O13 Gd1 N22 O11 -136.5(4) . .
O7 Gd1 N22 O11 22.4(4) . .
N24 Gd1 N22 O11 22(17) . .
O32 Gd1 N22 O10 -85.9(4) . .
O31 Gd1 N22 O10 -20.7(4) . .
O14 Gd1 N22 O10 94.8(4) . .
O11 Gd1 N22 O10 -177.8(6) . .
O16 Gd1 N22 O10 -113.5(5) . .
O17 Gd1 N22 O10 73.5(6) . .
O8 Gd1 N22 O10 155.9(4) . .
O13 Gd1 N22 O10 45.8(4) . .
O7 Gd1 N22 O10 -155.3(4) . .
N24 Gd1 N22 O10 -155(16) . .
Gd1 O13 N23 O15 172.0(7) . .
Gd1 O13 N23 O14 -5.4(7) . .
Gd1 O14 N23 O15 -171.9(6) . .
Gd1 O14 N23 O13 5.6(7) . .
O32 Gd1 N23 O15 -174(4) . .
O31 Gd1 N23 O15 -117(5) . .
O14 Gd1 N23 O15 67(4) . .
O11 Gd1 N23 O15 113(5) . .
O16 Gd1 N23 O15 -42(5) . .
O17 Gd1 N23 O15 -42(5) . .
O8 Gd1 N23 O15 29(5) . .
O10 Gd1 N23 O15 161(5) . .
O13 Gd1 N23 O15 -119(5) . .
O7 Gd1 N23 O15 49(5) . .
N22 Gd1 N23 O15 136(5) . .
N24 Gd1 N23 O15 -43(5) . .
O32 Gd1 N23 O13 -55.2(6) . .
O31 Gd1 N23 O13 1.8(4) . .
O14 Gd1 N23 O13 -174.2(7) . .
O11 Gd1 N23 O13 -128.2(4) . .
O16 Gd1 N23 O13 77.1(5) . .
O17 Gd1 N23 O13 76.9(4) . .
O8 Gd1 N23 O13 147.9(4) . .
O10 Gd1 N23 O13 -79.9(4) . .
O7 Gd1 N23 O13 168.0(4) . .
N22 Gd1 N23 O13 -104.7(4) . .
N24 Gd1 N23 O13 75.7(4) . .
O32 Gd1 N23 O14 119.0(5) . .
O31 Gd1 N23 O14 176.0(5) . .
O11 Gd1 N23 O14 46.0(5) . .
O16 Gd1 N23 O14 -108.7(5) . .
O17 Gd1 N23 O14 -108.9(5) . .
O8 Gd1 N23 O14 -37.9(5) . .
O10 Gd1 N23 O14 94.3(5) . .
O13 Gd1 N23 O14 174.2(7) . .
O7 Gd1 N23 O14 -17.8(5) . .
N22 Gd1 N23 O14 69.5(4) . .
N24 Gd1 N23 O14 -110.1(5) . .
Gd1 O17 N24 O18 176.6(6) . .
Gd1 O17 N24 O16 -4.9(6) . .
Gd1 O16 N24 O18 -176.5(6) . .
Gd1 O16 N24 O17 4.9(6) . .
O32 Gd1 N24 O18 51(12) . .
O31 Gd1 N24 O18 -14(12) . .
O14 Gd1 N24 O18 -130(12) . .
O11 Gd1 N24 O18 142(12) . .
O16 Gd1 N24 O18 78(12) . .
O17 Gd1 N24 O18 -108(12) . .
O8 Gd1 N24 O18 169(12) . .
O10 Gd1 N24 O18 -34(13) . .
O13 Gd1 N24 O18 -81(12) . .
O7 Gd1 N24 O18 120(12) . .
N22 Gd1 N24 O18 120(17) . .
O32 Gd1 N24 O17 158.5(4) . .
O31 Gd1 N24 O17 93.1(4) . .
O14 Gd1 N24 O17 -22.5(4) . .
O11 Gd1 N24 O17 -110.3(5) . .
O16 Gd1 N24 O17 -174.9(7) . .
O8 Gd1 N24 O17 -83.2(4) . .
O10 Gd1 N24 O17 73.0(6) . .
O13 Gd1 N24 O17 26.7(4) . .
O7 Gd1 N24 O17 -132.2(4) . .
N22 Gd1 N24 O17 -132(16) . .
O32 Gd1 N24 O16 -26.6(4) . .
O31 Gd1 N24 O16 -92.1(4) . .
O14 Gd1 N24 O16 152.4(4) . .
O11 Gd1 N24 O16 64.6(6) . .
O17 Gd1 N24 O16 174.9(7) . .
O8 Gd1 N24 O16 91.6(4) . .
O10 Gd1 N24 O16 -112.1(5) . .
O13 Gd1 N24 O16 -158.5(4) . .
O7 Gd1 N24 O16 42.7(4) . .
N22 Gd1 N24 O16 43(17) . .
Cu5 O20 N25 O21 166(3) . .
Cu5 O20 N25 O19 -29(3) . .
Cu5 O19 N25 O21 -176(5) . .
Cu5 O19 N25 O20 25(2) . .
O23 O22 N26 O24 -155(4) . .
Cu5 O22 N26 O24 173.8(19) . .
O24 O22 N26 O23 155(4) . .
Cu5 O22 N26 O23 -31(3) . .
O22 O24 N26 O23 -150(5) . .
Cu5 O23 N26 O22 27(2) . .
Cu5 O23 N26 O22 9(3) 2 .
O22 O23 N26 O24 155(4) . .
Cu5 O23 N26 O24 -178(2) . .
Cu5 O23 N26 O24 164.2(19) 2 .
C5 N1 C1 C2 0.5(10) . .
Cu1 N1 C1 C2 173.4(5) . .
N1 C1 C2 C3 2.0(11) . .
C1 C2 C3 C4 -2.6(11) . .
C2 C3 C4 C5 0.7(10) . .
C1 N1 C5 C4 -2.5(10) . .
Cu1 N1 C5 C4 -176.5(5) . .
C1 N1 C5 C6 175.0(6) . .
Cu1 N1 C5 C6 1.1(7) . .
C3 C4 C5 N1 1.9(10) . .
C3 C4 C5 C6 -175.4(6) . .
N4 N3 C6 N2 2.5(10) . .
Cu1 N3 C6 N2 -178.6(5) . .
N4 N3 C6 C5 -176.1(5) . .
Cu1 N3 C6 C5 2.8(8) . .
N1 C5 C6 N3 -2.4(8) . .
C4 C5 C6 N3 175.1(6) . .
N1 C5 C6 N2 179.0(6) . .
C4 C5 C6 N2 -3.5(10) . .
Cu1 O1 C7 N4 -4.0(8) . .
Cu2 O1 C7 N4 177.2(6) . .
Cu1 O1 C7 C8 175.9(4) . .
Cu2 O1 C7 C8 -2.9(7) . .
N3 N4 C7 O1 2.5(9) . .
N3 N4 C7 C8 -177.4(5) . .
C12 N5 C8 C9 -0.9(9) . .
Cu2 N5 C8 C9 -178.1(5) . .
C12 N5 C8 C7 -179.6(5) . .
Cu2 N5 C8 C7 3.2(7) . .
O1 C7 C8 N5 0.2(9) . .
N4 C7 C8 N5 -179.8(6) . .
O1 C7 C8 C9 -178.4(6) . .
N4 C7 C8 C9 1.5(10) . .
N5 C8 C9 C10 1.2(10) . .
C7 C8 C9 C10 179.8(6) . .
C8 C9 C10 C11 -0.3(10) . .
C9 C10 C11 C12 -0.8(10) . .
C8 N5 C12 C11 -0.3(9) . .
Cu2 N5 C12 C11 176.9(5) . .
C8 N5 C12 C13 178.9(5) . .
Cu2 N5 C12 C13 -3.9(7) . .
C10 C11 C12 N5 1.2(10) . .
C10 C11 C12 C13 -178.0(6) . .
Cu3 O2 C13 N6 -3.3(8) . .
Cu2 O2 C13 N6 -178.2(6) . .
Cu3 O2 C13 C12 177.5(4) . .
Cu2 O2 C13 C12 2.5(7) . .
N7 N6 C13 O2 1.2(9) . .
N7 N6 C13 C12 -179.6(5) . .
N5 C12 C13 O2 0.4(9) . .
C11 C12 C13 O2 179.6(6) . .
N5 C12 C13 N6 -178.9(6) . .
C11 C12 C13 N6 0.3(10) . .
N6 N7 C14 N8 1.3(11) . .
Cu3 N7 C14 N8 -170.0(6) . .
N6 N7 C14 C15 177.3(6) . .
Cu3 N7 C14 C15 6.0(8) . .
C19 N9 C15 C16 1.4(11) . .
Cu3 N9 C15 C16 -176.5(6) . .
C19 N9 C15 C14 -178.7(6) . .
Cu3 N9 C15 C14 3.5(8) . .
N7 C14 C15 N9 -5.9(9) . .
N8 C14 C15 N9 170.2(7) . .
N7 C14 C15 C16 174.1(7) . .
N8 C14 C15 C16 -9.8(12) . .
N9 C15 C16 C17 -0.6(12) . .
C14 C15 C16 C17 179.5(7) . .
C15 C16 C17 C18 0.0(13) . .
C16 C17 C18 C19 -0.2(13) . .
C15 N9 C19 C18 -1.6(11) . .
Cu3 N9 C19 C18 175.9(6) . .
C17 C18 C19 N9 1.1(12) . .
C24 N10 C20 C21 0.7(10) . .
Cu1 N10 C20 C21 175.7(5) . .
C24 N10 C20 C32 -179.7(5) . 2_654
Cu1 N10 C20 C32 -4.7(7) . 2_654
N10 C20 C21 C22 -1.0(11) . .
C32 C20 C21 C22 179.4(7) 2_654 .
C20 C21 C22 C23 1.0(12) . .
C21 C22 C23 C24 -0.7(12) . .
C20 N10 C24 C23 -0.3(10) . .
Cu1 N10 C24 C23 -175.2(5) . .
C20 N10 C24 C25 -179.5(6) . .
Cu1 N10 C24 C25 5.7(8) . .
C22 C23 C24 N10 0.3(11) . .
C22 C23 C24 C25 179.4(7) . .
N12 N11 C25 O3 -2.4(10) . .
N12 N11 C25 C24 178.5(6) . .
Cu4 O3 C25 N11 4.1(9) . .
Cu1 O3 C25 N11 -169.7(6) . .
Cu4 O3 C25 C24 -176.8(5) . .
Cu1 O3 C25 C24 9.4(7) . .
N10 C24 C25 N11 168.5(6) . .
C23 C24 C25 N11 -10.6(10) . .
N10 C24 C25 O3 -10.6(9) . .
C23 C24 C25 O3 170.3(7) . .
N11 N12 C26 N13 2.2(13) . .
Cu4 N12 C26 N13 175.8(7) . .
N11 N12 C26 C27 180.0(6) . .
Cu4 N12 C26 C27 -6.4(10) . .
C31 N14 C27 C28 0.6(12) . .
Cu4 N14 C27 C28 175.3(7) . .
C31 N14 C27 C26 -178.1(7) . .
Cu4 N14 C27 C26 -3.3(8) . .
N12 C26 C27 C28 -172.4(9) . .
N13 C26 C27 C28 5.4(14) . .
N12 C26 C27 N14 6.1(10) . .
N13 C26 C27 N14 -176.0(8) . .
N14 C27 C28 C29 -0.7(14) . .
C26 C27 C28 C29 177.7(9) . .
C27 C28 C29 C30 1.3(16) . .
C28 C29 C30 C31 -1.7(16) . .
C27 N14 C31 C30 -0.9(12) . .
Cu4 N14 C31 C30 -174.9(6) . .
C29 C30 C31 N14 1.5(14) . .
Cu2 O4 C32 N15 0.7(9) . .
Cu1 O4 C32 N15 -177.8(6) 2_654 .
Cu2 O4 C32 C20 -179.6(4) . 2_654
Cu1 O4 C32 C20 1.9(7) 2_654 2_654
N16 N15 C32 O4 0.1(9) . .
N16 N15 C32 C20 -179.6(5) . 2_654
N15 N16 C33 N17 0.4(10) . .
Cu2 N16 C33 N17 -177.8(5) . .
N15 N16 C33 C34 -179.1(5) . .
Cu2 N16 C33 C34 2.8(8) . .
C38 N18 C34 C35 -0.3(11) . .
Cu2 N18 C34 C35 -177.6(6) . .
C38 N18 C34 C33 -179.1(7) . .
Cu2 N18 C34 C33 3.7(7) . .
N16 C33 C34 N18 -4.2(8) . .
N17 C33 C34 N18 176.3(6) . .
N16 C33 C34 C35 177.1(7) . .
N17 C33 C34 C35 -2.4(11) . .
N18 C34 C35 C36 -0.2(13) . .
C33 C34 C35 C36 178.4(8) . .
C34 C35 C36 C37 -0.3(16) . .
C35 C36 C37 C38 1.3(19) . .
C34 N18 C38 C37 1.4(14) . .
Cu2 N18 C38 C37 178.1(8) . .
C36 C37 C38 N18 -1.9(18) . .
Cu3 N19 C39 C40 -109(100) . .
Cu4 N20 C42 C43 148(45) . .
